data_7232483
loop_
_publ_author_name
'Nezhadali Baghan, Zahra'
'Salimi, Alireza'
'Eshtiagh-Hosseini, Hossein'
'Oliver, Allen G.'

_publ_section_title
;
 Hydrogen-bonded 3D network of d10-metal halide coordination polymer
 containing N-(3-pyridinyl) nicotinamide: influence of ligand
 conformation, halide anions and solvent
;
_journal_issue 16
_journal_name_full CrystEngComm
_journal_page_first 2691
_journal_paper_doi 10.1039/C9CE00107G
_journal_volume 21
_journal_year 2019
_chemical_formula_sum 'C22 H18 N6 O2'
_chemical_formula_weight 398.42
_space_group_crystal_system monoclinic
_space_group_IT_number 9
_space_group_name_Hall 'C -2yc'
_space_group_name_H-M_alt 'C 1 c 1'
_symmetry_space_group_name_Hall 'C -2yc'
_symmetry_space_group_name_H-M 'C 1 c 1'
_atom_sites_solution_hydrogens geom
_audit_creation_method SHELXL-2013
_audit_update_record
;
2019-01-07 deposited with the CCDC.    2019-03-08 downloaded from the CCDC.
;
_cell_angle_alpha 90
_cell_angle_beta 95.751(2)
_cell_angle_gamma 90
_cell_formula_units_Z 2
_cell_length_a 3.8737(3)
_cell_length_b 21.9191(16)
_cell_length_c 10.6759(8)
_cell_measurement_reflns_used 4453
_cell_measurement_temperature 120(2)
_cell_measurement_theta_max 28.21
_cell_measurement_theta_min 2.67
_cell_volume 901.91(12)
_computing_cell_refinement 'Bruker SAINT'
_computing_data_collection 'Bruker APEX2'
_computing_data_reduction 'Bruker SAINT'
_computing_structure_refinement 'SHELXL-2013 (Sheldrick, 2013)'
_diffrn_ambient_temperature 120(2)
_diffrn_measured_fraction_theta_full 1.000
_diffrn_measured_fraction_theta_max 0.999
_diffrn_measurement_device_type 'Bruker APEX-II CCD'
_diffrn_measurement_method '\f and \w scans'
_diffrn_radiation_type MoK\a
_diffrn_radiation_wavelength 0.71073
_diffrn_reflns_av_R_equivalents 0.0369
_diffrn_reflns_av_unetI/netI 0.0308
_diffrn_reflns_Laue_measured_fraction_full 1.000
_diffrn_reflns_Laue_measured_fraction_max 0.999
_diffrn_reflns_limit_h_max 5
_diffrn_reflns_limit_h_min -5
_diffrn_reflns_limit_k_max 28
_diffrn_reflns_limit_k_min -28
_diffrn_reflns_limit_l_max 14
_diffrn_reflns_limit_l_min -14
_diffrn_reflns_number 9403
_diffrn_reflns_point_group_measured_fraction_full 1.000
_diffrn_reflns_point_group_measured_fraction_max 0.999
_diffrn_reflns_theta_full 25.242
_diffrn_reflns_theta_max 28.293
_diffrn_reflns_theta_min 1.858
_exptl_absorpt_coefficient_mu 0.099
_exptl_crystal_density_diffrn 1.467
_exptl_crystal_description column
_exptl_crystal_F_000 416
_exptl_crystal_size_max 0.202
_exptl_crystal_size_mid 0.104
_exptl_crystal_size_min 0.083
_refine_diff_density_max 0.182
_refine_diff_density_min -0.218
_refine_diff_density_rms 0.044
_refine_ls_abs_structure_details
;
 Refined as an inversion twin.
;
_refine_ls_abs_structure_Flack 0.5(18)
_refine_ls_extinction_method none
_refine_ls_goodness_of_fit_ref 1.054
_refine_ls_hydrogen_treatment constr
_refine_ls_matrix_type full
_refine_ls_number_parameters 137
_refine_ls_number_reflns 2237
_refine_ls_number_restraints 2
_refine_ls_restrained_S_all 1.053
_refine_ls_R_factor_all 0.0408
_refine_ls_R_factor_gt 0.0346
_refine_ls_shift/su_max 0.000
_refine_ls_shift/su_mean 0.000
_refine_ls_structure_factor_coef Fsqd
_refine_ls_weighting_details 'w=1/[\s^2^(Fo^2^)+(0.0415P)^2^+0.3563P] where P=(Fo^2^+2Fc^2^)/3'
_refine_ls_weighting_scheme calc
_refine_ls_wR_factor_gt 0.0789
_refine_ls_wR_factor_ref 0.0817
_reflns_Friedel_coverage 0.988
_reflns_Friedel_fraction_full 1.000
_reflns_Friedel_fraction_max 0.999
_reflns_number_gt 2034
_reflns_number_total 2237
_reflns_threshold_expression 'I > 2\s(I)'
_cod_data_source_file c9ce00107g2.cif
_cod_data_source_block shelx_CCDC3
_cod_depositor_comments 'Adding full bibliography for 7232480--7232484.cif.'
_cod_database_code 7232483
_shelx_space_group_comment
;
The symmetry employed for this shelxl refinement is uniquely defined
by the following loop, which should always be used as a source of
symmetry information in preference to the above space-group names.
They are only intended as comments.
;
_shelx_estimated_absorpt_t_min 0.980
_shelx_estimated_absorpt_t_max 0.992
_shelxl_version_number 2013-4

loop_
_space_group_symop_operation_xyz
'x, y, z'
'x, -y, z+1/2'
'x+1/2, y+1/2, z'
'x+1/2, -y+1/2, z+1/2'

loop_
_atom_site_label
_atom_site_type_symbol
_atom_site_fract_x
_atom_site_fract_y
_atom_site_fract_z
_atom_site_U_iso_or_equiv
_atom_site_adp_type
_atom_site_occupancy
_atom_site_site_symmetry_order
_atom_site_calc_flag
_atom_site_refinement_flags_posn
_atom_site_refinement_flags_adp
O1 O 0.5160(5) 0.63339(8) 0.67428(14) 0.0255(4) Uani 1 1 d . .
N3 N 0.5658(5) 0.68262(8) 0.48838(17) 0.0162(4) Uani 1 1 d . .
H3A H 0.5206 0.6792 0.4062 0.019 Uiso 1 1 calc R U
N2 N 0.9656(5) 0.80330(8) 0.69941(16) 0.0182(4) Uani 1 1 d . .
N1 N -0.0394(5) 0.54289(9) 0.30022(18) 0.0207(4) Uani 1 1 d . .
C6 C 0.4635(6) 0.63526(10) 0.55929(19) 0.0171(5) Uani 1 1 d . .
C7 C 0.7359(5) 0.73621(9) 0.5332(2) 0.0151(4) Uani 1 1 d . .
C1 C 0.1222(6) 0.58885(10) 0.3650(2) 0.0178(4) Uani 1 1 d . .
H1 H 0.1281 0.6275 0.3248 0.021 Uiso 1 1 calc R U
C2 C 0.2820(6) 0.58366(10) 0.4873(2) 0.0153(4) Uani 1 1 d . .
C8 C 0.8326(6) 0.77818(10) 0.44504(19) 0.0176(5) Uani 1 1 d . .
H8 H 0.7898 0.7696 0.3577 0.021 Uiso 1 1 calc R U
C11 C 0.8133(6) 0.75072(10) 0.66097(19) 0.0174(5) Uani 1 1 d . .
H11 H 0.7557 0.7222 0.7225 0.021 Uiso 1 1 calc R U
C3 C 0.2616(6) 0.52783(10) 0.5473(2) 0.0190(5) Uani 1 1 d . .
H3 H 0.3608 0.5226 0.6316 0.023 Uiso 1 1 calc R U
C5 C -0.0453(6) 0.48913(11) 0.3592(2) 0.0204(5) Uani 1 1 d . .
H5 H -0.1511 0.4555 0.3143 0.025 Uiso 1 1 calc R U
C10 C 1.0494(6) 0.84344(10) 0.6133(2) 0.0180(5) Uani 1 1 d . .
H10 H 1.1529 0.8810 0.6409 0.022 Uiso 1 1 calc R U
C9 C 0.9903(6) 0.83218(11) 0.4846(2) 0.0190(5) Uani 1 1 d . .
H9 H 1.0572 0.8611 0.4253 0.023 Uiso 1 1 calc R U
C4 C 0.0942(7) 0.47982(10) 0.4822(2) 0.0208(5) Uani 1 1 d . .
H4 H 0.0756 0.4412 0.5213 0.025 Uiso 1 1 calc R U

loop_
_atom_site_aniso_label
_atom_site_aniso_U_11
_atom_site_aniso_U_22
_atom_site_aniso_U_33
_atom_site_aniso_U_23
_atom_site_aniso_U_13
_atom_site_aniso_U_12
O1 0.0421(11) 0.0227(8) 0.0115(7) 0.0009(6) 0.0009(7) -0.0075(8)
N3 0.0237(10) 0.0161(9) 0.0089(8) -0.0009(7) 0.0017(7) -0.0006(7)
N2 0.0245(11) 0.0183(9) 0.0112(8) -0.0015(7) -0.0005(7) 0.0009(8)
N1 0.0257(11) 0.0217(10) 0.0148(9) -0.0003(8) 0.0019(8) -0.0018(8)
C6 0.0207(12) 0.0172(10) 0.0136(10) 0.0003(8) 0.0028(8) 0.0017(9)
C7 0.0154(11) 0.0157(9) 0.0141(10) -0.0021(8) 0.0013(8) 0.0024(9)
C1 0.0232(12) 0.0162(10) 0.0146(10) 0.0016(8) 0.0038(8) -0.0003(9)
C2 0.0164(11) 0.0157(10) 0.0144(9) -0.0011(8) 0.0042(8) 0.0009(8)
C8 0.0225(12) 0.0200(11) 0.0103(9) -0.0008(8) 0.0016(8) 0.0002(9)
C11 0.0234(12) 0.0182(10) 0.0106(10) 0.0019(8) 0.0018(8) 0.0021(9)
C3 0.0227(12) 0.0211(11) 0.0130(10) 0.0021(8) 0.0007(8) 0.0009(9)
C5 0.0236(13) 0.0175(11) 0.0202(11) -0.0034(8) 0.0022(9) -0.0025(9)
C10 0.0225(12) 0.0153(10) 0.0158(10) -0.0007(8) 0.0003(9) 0.0005(8)
C9 0.0230(12) 0.0196(11) 0.0141(9) 0.0032(8) 0.0010(8) 0.0003(9)
C4 0.0249(12) 0.0163(10) 0.0215(11) 0.0028(9) 0.0034(9) -0.0007(9)

loop_
_atom_type_symbol
_atom_type_description
_atom_type_scat_dispersion_real
_atom_type_scat_dispersion_imag
_atom_type_scat_source
C C 0.0033 0.0016 'International Tables Vol C Tables 4.2.6.8 and 6.1.1.4'
H H 0.0000 0.0000 'International Tables Vol C Tables 4.2.6.8 and 6.1.1.4'
O O 0.0106 0.0060 'International Tables Vol C Tables 4.2.6.8 and 6.1.1.4'
N N 0.0061 0.0033 'International Tables Vol C Tables 4.2.6.8 and 6.1.1.4'

loop_
_geom_angle_atom_site_label_1
_geom_angle_atom_site_label_2
_geom_angle_atom_site_label_3
_geom_angle
C6 N3 C7 126.72(18)
C6 N3 H3A 116.6
C7 N3 H3A 116.6
C10 N2 C11 119.05(18)
C5 N1 C1 116.62(19)
O1 C6 N3 123.5(2)
O1 C6 C2 120.67(19)
N3 C6 C2 115.79(18)
C8 C7 C11 117.44(19)
C8 C7 N3 118.05(18)
C11 C7 N3 124.51(19)
N1 C1 C2 124.3(2)
N1 C1 H1 117.9
C2 C1 H1 117.9
C3 C2 C1 117.7(2)
C3 C2 C6 118.23(19)
C1 C2 C6 124.04(19)
C9 C8 C7 120.05(19)
C9 C8 H8 120.0
C7 C8 H8 120.0
N2 C11 C7 122.48(19)
N2 C11 H11 118.8
C7 C11 H11 118.8
C4 C3 C2 118.9(2)
C4 C3 H3 120.5
C2 C3 H3 120.5
N1 C5 C4 123.6(2)
N1 C5 H5 118.2
C4 C5 H5 118.2
N2 C10 C9 122.3(2)
N2 C10 H10 118.8
C9 C10 H10 118.8
C8 C9 C10 118.6(2)
C8 C9 H9 120.7
C10 C9 H9 120.7
C5 C4 C3 118.8(2)
C5 C4 H4 120.6
C3 C4 H4 120.6

loop_
_geom_bond_atom_site_label_1
_geom_bond_atom_site_label_2
_geom_bond_distance
O1 C6 1.225(2)
N3 C6 1.367(3)
N3 C7 1.407(3)
N3 H3A 0.8800
N2 C10 1.336(3)
N2 C11 1.340(3)
N1 C5 1.337(3)
N1 C1 1.341(3)
C6 C2 1.502(3)
C7 C8 1.394(3)
C7 C11 1.404(3)
C1 C2 1.392(3)
C1 H1 0.9500
C2 C3 1.387(3)
C8 C9 1.379(3)
C8 H8 0.9500
C11 H11 0.9500
C3 C4 1.386(3)
C3 H3 0.9500
C5 C4 1.384(3)
C5 H5 0.9500
C10 C9 1.392(3)
C10 H10 0.9500
C9 H9 0.9500
C4 H4 0.9500
